data_7229849
loop_
_publ_author_name
'Huang, Qi'
'Huang, Ji-Han'
'Gu, Lei'
'Ruan, Jia-xin'
'Yu, Ying-Hui'
'Gao, Jin-Sheng'

_publ_section_title
;
 Two new luminescence cadmium coordination polymers constructed by
 4,4&#x2032;-di(4H-1,2,4-triazol-4-yl)-1,1&#x2032;-biphenyl and
 polycarboxylic acids: syntheses, structures, Fe3+ identifying and
 photo-degradable properties
;
_journal_issue 1
_journal_name_full 'RSC Advances'
_journal_page_first 557
_journal_paper_doi 10.1039/C7RA10855A
_journal_volume 8
_journal_year 2018
_chemical_formula_moiety 'C42 H32 Cd3 N9 O16, H2 O'
_chemical_formula_sum 'C42 H34 Cd3 N9 O17'
_chemical_formula_weight 1273.98
_space_group_crystal_system monoclinic
_space_group_IT_number 14
_space_group_name_Hall '-P 2ybc'
_space_group_name_H-M_alt 'P 1 21/c 1'
_symmetry_space_group_name_Hall '-P 2ybc'
_symmetry_space_group_name_H-M 'P 1 21/c 1'
_atom_sites_solution_hydrogens mixed
_audit_creation_method SHELXL-2014/7
_audit_update_record
;
2017-09-30 deposited with the CCDC.
2017-12-13 downloaded from the CCDC.
;
_cell_angle_alpha 90
_cell_angle_beta 117.64(2)
_cell_angle_gamma 90
_cell_formula_units_Z 4
_cell_length_a 10.188(2)
_cell_length_b 28.963(6)
_cell_length_c 16.627(5)
_cell_measurement_reflns_used 37214
_cell_measurement_temperature 293(2)
_cell_measurement_theta_max 27.56
_cell_measurement_theta_min 2.99
_cell_volume 4346(2)
_computing_cell_refinement RAPID-AUTO
_computing_data_collection 'RAPID-AUTO (Rigaku Corporation, 1998)'
_computing_data_reduction 'CrystalStructure (Rigaku/MSC and Rigaku Corporation, 2002)'
_computing_molecular_graphics 'SHELXL-2014/7 (Sheldrick, 2014)'
_computing_publication_material 'SHELXL-2014/7 (Sheldrick, 2014)'
_computing_structure_refinement 'SHELXL-2014/7 (Sheldrick, 2014)'
_computing_structure_solution 'SHELXS-2014/7 (Sheldrick, 2014)'
_diffrn_ambient_temperature 293(2)
_diffrn_measured_fraction_theta_full 0.998
_diffrn_measured_fraction_theta_max 0.998
_diffrn_measurement_device_type 'Rigaku RAXIS-RAPID'
_diffrn_measurement_method '\w scans'
_diffrn_radiation_type MoK\a
_diffrn_radiation_wavelength 0.71073
_diffrn_reflns_av_R_equivalents 0.0390
_diffrn_reflns_av_unetI/netI 0.0380
_diffrn_reflns_Laue_measured_fraction_full 0.998
_diffrn_reflns_Laue_measured_fraction_max 0.998
_diffrn_reflns_limit_h_max 12
_diffrn_reflns_limit_h_min -11
_diffrn_reflns_limit_k_max 34
_diffrn_reflns_limit_k_min -31
_diffrn_reflns_limit_l_max 19
_diffrn_reflns_limit_l_min -19
_diffrn_reflns_number 32304
_diffrn_reflns_point_group_measured_fraction_full 0.998
_diffrn_reflns_point_group_measured_fraction_max 0.998
_diffrn_reflns_theta_full 24.998
_diffrn_reflns_theta_max 24.998
_diffrn_reflns_theta_min 2.988
_exptl_absorpt_coefficient_mu 1.544
_exptl_absorpt_correction_T_max 0.748
_exptl_absorpt_correction_T_min 0.725
_exptl_absorpt_correction_type multi-scan
_exptl_absorpt_process_details 'ABSCOR (Higashi, 1995)'
_exptl_crystal_colour yellow
_exptl_crystal_density_diffrn 1.947
_exptl_crystal_description block
_exptl_crystal_F_000 2516
_exptl_crystal_size_max 0.215
_exptl_crystal_size_mid 0.210
_exptl_crystal_size_min 0.188
_refine_diff_density_max 0.668
_refine_diff_density_min -0.397
_refine_diff_density_rms 0.084
_refine_ls_extinction_method none
_refine_ls_goodness_of_fit_ref 1.008
_refine_ls_hydrogen_treatment constr
_refine_ls_matrix_type full
_refine_ls_number_parameters 640
_refine_ls_number_reflns 7632
_refine_ls_number_restraints 0
_refine_ls_restrained_S_all 1.008
_refine_ls_R_factor_all 0.0370
_refine_ls_R_factor_gt 0.0278
_refine_ls_shift/su_max 0.009
_refine_ls_shift/su_mean 0.000
_refine_ls_structure_factor_coef Fsqd
_refine_ls_weighting_details 'w=1/[\s^2^(Fo^2^)+(0.0216P)^2^+2.2627P] where P=(Fo^2^+2Fc^2^)/3'
_refine_ls_weighting_scheme calc
_refine_ls_wR_factor_gt 0.0516
_refine_ls_wR_factor_ref 0.0530
_reflns_Friedel_coverage 0.000
_reflns_number_gt 6515
_reflns_number_total 7632
_reflns_threshold_expression 'I > 2\s(I)'
_cod_data_source_file c7ra10855a2.cif
_cod_data_source_block h560
_cod_original_cell_volume 4346.3(19)
_cod_database_code 7229849
_shelx_shelxl_version_number 2014/7
_shelx_space_group_comment
;
The symmetry employed for this shelxl refinement is uniquely defined
by the following loop, which should always be used as a source of
symmetry information in preference to the above space-group names.
They are only intended as comments.
;
_shelx_estimated_absorpt_t_min 0.733
_shelx_estimated_absorpt_t_max 0.760

loop_
_space_group_symop_operation_xyz
'x, y, z'
'-x, y+1/2, -z+1/2'
'-x, -y, -z'
'x, -y-1/2, z-1/2'

loop_
_atom_site_label
_atom_site_type_symbol
_atom_site_fract_x
_atom_site_fract_y
_atom_site_fract_z
_atom_site_U_iso_or_equiv
_atom_site_adp_type
_atom_site_occupancy
_atom_site_site_symmetry_order
_atom_site_calc_flag
_atom_site_refinement_flags_posn
_atom_site_refinement_flags_adp
C1 C 0.1732(3) 0.53040(9) 0.36860(19) 0.0194(6) Uani 1 1 d . .
C2 C 0.2829(3) 0.54852(9) 0.3509(2) 0.0260(7) Uani 1 1 d . .
H2 H 0.2754 0.5789 0.3314 0.031 Uiso 1 1 calc R U
C3 C 0.4023(3) 0.52249(9) 0.3617(2) 0.0264(7) Uani 1 1 d . .
H3 H 0.4751 0.5356 0.3500 0.032 Uiso 1 1 calc R U
C4 C 0.4160(3) 0.47652(9) 0.3902(2) 0.0201(6) Uani 1 1 d . .
C5 C 0.3060(3) 0.45781(9) 0.40691(19) 0.0194(6) Uani 1 1 d . .
H5 H 0.3137 0.4272 0.4258 0.023 Uiso 1 1 calc R U
C6 C 0.1838(3) 0.48388(9) 0.39604(19) 0.0192(6) Uani 1 1 d . .
C7 C 0.0497(3) 0.56275(9) 0.3568(2) 0.0225(6) Uani 1 1 d . .
C8 C 0.5504(3) 0.44926(9) 0.4032(2) 0.0214(6) Uani 1 1 d . .
C9 C 0.0609(3) 0.46079(9) 0.4071(2) 0.0218(6) Uani 1 1 d . .
C10 C 0.5903(3) 1.30746(9) 0.6339(2) 0.0223(6) Uani 1 1 d . .
C11 C 0.6860(3) 1.32552(10) 0.6039(2) 0.0271(7) Uani 1 1 d . .
H11 H 0.6626 1.3532 0.5719 0.033 Uiso 1 1 calc R U
C12 C 0.8157(3) 1.30290(10) 0.6209(2) 0.0271(7) Uani 1 1 d . .
H12 H 0.8792 1.3154 0.6007 0.033 Uiso 1 1 calc R U
C13 C 0.8514(3) 1.26117(9) 0.6685(2) 0.0236(6) Uani 1 1 d . .
C14 C 0.7511(3) 1.24183(9) 0.6932(2) 0.0230(6) Uani 1 1 d . .
H14 H 0.7723 1.2133 0.7220 0.028 Uiso 1 1 calc R U
C15 C 0.6199(3) 1.26382(9) 0.6762(2) 0.0207(6) Uani 1 1 d . .
C16 C 0.4629(3) 1.33800(9) 0.6225(2) 0.0256(7) Uani 1 1 d . .
C17 C 1.0003(3) 1.23992(10) 0.6954(2) 0.0282(7) Uani 1 1 d . .
C18 C 0.5104(3) 1.24023(9) 0.6999(2) 0.0226(6) Uani 1 1 d . .
C19 C 0.1590(3) 0.70214(9) 0.5804(2) 0.0289(7) Uani 1 1 d . .
H19 H 0.2599 0.7077 0.6149 0.035 Uiso 1 1 calc R U
C20 C -0.0762(3) 0.71226(9) 0.5064(2) 0.0293(7) Uani 1 1 d . .
H20 H -0.1696 0.7259 0.4800 0.035 Uiso 1 1 calc R U
C21 C 0.0733(3) 0.78409(9) 0.5705(2) 0.0282(7) Uani 1 1 d . .
C22 C 0.1584(4) 0.80709(11) 0.5396(3) 0.0469(10) Uani 1 1 d . .
H22 H 0.2018 0.7914 0.5092 0.056 Uiso 1 1 calc R U
C23 C 0.1785(4) 0.85435(11) 0.5547(3) 0.0507(11) Uani 1 1 d . .
H23 H 0.2363 0.8703 0.5340 0.061 Uiso 1 1 calc R U
C24 C 0.1150(4) 0.87835(10) 0.5997(2) 0.0331(8) Uani 1 1 d . .
C25 C 0.0289(4) 0.85401(10) 0.6298(2) 0.0354(8) Uani 1 1 d . .
H25 H -0.0145 0.8694 0.6605 0.042 Uiso 1 1 calc R U
C26 C 0.0069(4) 0.80680(10) 0.6145(2) 0.0326(7) Uani 1 1 d . .
H26 H -0.0523 0.7907 0.6339 0.039 Uiso 1 1 calc R U
C27 C 0.1404(4) 0.92891(10) 0.6140(2) 0.0334(8) Uani 1 1 d . .
C28 C 0.2727(4) 0.94794(11) 0.6250(3) 0.0466(10) Uani 1 1 d . .
H28 H 0.3468 0.9285 0.6268 0.056 Uiso 1 1 calc R U
C29 C 0.2968(4) 0.99473(11) 0.6332(3) 0.0449(9) Uani 1 1 d . .
H29 H 0.3869 1.0068 0.6417 0.054 Uiso 1 1 calc R U
C30 C 0.1864(4) 1.02368(10) 0.6288(2) 0.0335(8) Uani 1 1 d . .
C31 C 0.0562(4) 1.00609(10) 0.6227(2) 0.0348(8) Uani 1 1 d . .
H31 H -0.0158 1.0257 0.6233 0.042 Uiso 1 1 calc R U
C32 C 0.0346(4) 0.95872(10) 0.6156(2) 0.0348(8) Uani 1 1 d . .
H32 H -0.0525 0.9466 0.6119 0.042 Uiso 1 1 calc R U
C33 C 0.1962(4) 1.10570(10) 0.6833(2) 0.0336(8) Uani 1 1 d . .
H33 H 0.1604 1.1009 0.7249 0.040 Uiso 1 1 calc R U
C34 C 0.2658(5) 1.09535(11) 0.5817(3) 0.0479(10) Uani 1 1 d . .
H34 H 0.2879 1.0813 0.5391 0.057 Uiso 1 1 calc R U
C35 C 0.4303(3) 1.30852(9) 0.8612(2) 0.0277(7) Uani 1 1 d . .
H35 H 0.4489 1.3213 0.8162 0.033 Uiso 1 1 calc R U
C36 C 0.4015(4) 1.29993(10) 0.9811(2) 0.0379(8) Uani 1 1 d . .
H36 H 0.3970 1.3061 1.0346 0.046 Uiso 1 1 calc R U
C37 C 0.4623(3) 1.38014(9) 0.9535(2) 0.0271(7) Uani 1 1 d . .
C38 C 0.3779(4) 1.41089(10) 0.8869(2) 0.0392(8) Uani 1 1 d . .
H38 H 0.3108 1.4004 0.8295 0.047 Uiso 1 1 calc R U
C39 C 0.3934(4) 1.45784(10) 0.9061(2) 0.0383(8) Uani 1 1 d . .
H39 H 0.3354 1.4786 0.8607 0.046 Uiso 1 1 calc R U
C40 C 0.4927(3) 1.47468(9) 0.9904(2) 0.0257(7) Uani 1 1 d . .
C41 C 0.5780(4) 1.44249(10) 1.0554(2) 0.0407(9) Uani 1 1 d . .
H41 H 0.6470 1.4527 1.1125 0.049 Uiso 1 1 calc R U
C42 C 0.5635(4) 1.39549(10) 1.0376(2) 0.0399(9) Uani 1 1 d . .
H42 H 0.6219 1.3746 1.0823 0.048 Uiso 1 1 calc R U
Cd1 Cd 0.17716(2) 0.58336(2) 0.57784(2) 0.02049(6) Uani 1 1 d . .
Cd2 Cd 0.29510(2) 1.21180(2) 0.74976(2) 0.02009(6) Uani 1 1 d . .
Cd3 Cd 0.21533(2) 1.38594(2) 0.59133(2) 0.02358(6) Uani 1 1 d . .
N1 N 0.0521(3) 0.73503(7) 0.55445(18) 0.0264(6) Uani 1 1 d . .
N2 N 0.1007(3) 0.66168(7) 0.55022(17) 0.0248(6) Uani 1 1 d . .
N3 N -0.0510(3) 0.66857(7) 0.50226(18) 0.0263(6) Uani 1 1 d . .
N4 N 0.2110(3) 1.07273(8) 0.63108(19) 0.0321(6) Uani 1 1 d . .
N5 N 0.2393(3) 1.14535(8) 0.66709(19) 0.0303(6) Uani 1 1 d . .
N6 N 0.2836(4) 1.13909(9) 0.6012(2) 0.0432(8) Uani 1 1 d . .
N7 N 0.4396(3) 1.33154(7) 0.93491(18) 0.0266(6) Uani 1 1 d . .
N8 N 0.3913(3) 1.26596(8) 0.86315(18) 0.0308(6) Uani 1 1 d . .
N9 N 0.3725(3) 1.26024(8) 0.9407(2) 0.0394(7) Uani 1 1 d . .
O1 O 0.0398(2) 0.57696(7) 0.42581(14) 0.0270(5) Uani 1 1 d . .
O2 O -0.0309(3) 0.57670(9) 0.27930(17) 0.0516(7) Uani 1 1 d . .
O3 O 0.6524(2) 0.47114(6) 0.39620(16) 0.0317(5) Uani 1 1 d . .
O4 O 0.5620(2) 0.40720(6) 0.42074(16) 0.0318(5) Uani 1 1 d . .
O5 O 0.0863(2) 0.42200(7) 0.44664(16) 0.0318(5) Uani 1 1 d . .
O6 O -0.0649(2) 0.47788(7) 0.37377(18) 0.0384(6) Uani 1 1 d . .
O7 O 0.5502(2) 1.20558(7) 0.75110(16) 0.0325(5) Uani 1 1 d . .
O8 O 0.3812(2) 1.25587(7) 0.66630(16) 0.0319(5) Uani 1 1 d . .
O9 O 0.4642(2) 1.35589(8) 0.69069(17) 0.0393(6) Uani 1 1 d . .
O10 O 0.3658(2) 1.34703(8) 0.54295(16) 0.0363(5) Uani 1 1 d . .
O11 O 1.0872(2) 1.25975(7) 0.67244(18) 0.0374(6) Uani 1 1 d . .
O12 O 1.0378(3) 1.20446(9) 0.7421(2) 0.0566(8) Uani 1 1 d . .
O13 O 0.3112(3) 0.61091(8) 0.72796(16) 0.0442(6) Uani 1 1 d . .
H131 H 0.3634 0.6352 0.7378 0.066 Uiso 1 1 d R U
H132 H 0.2415 0.6153 0.7416 0.066 Uiso 1 1 d R U
O14 O 0.3523(3) 1.16109(7) 0.86942(16) 0.0385(6) Uani 1 1 d . .
H141 H 0.3521 1.1708 0.9176 0.058 Uiso 1 1 d R U
H142 H 0.4127 1.1387 0.8823 0.058 Uiso 1 1 d R U
O15 O 0.1760(2) 1.35060(7) 0.70343(15) 0.0313(5) Uani 1 1 d . .
H151 H 0.1148 1.3686 0.7089 0.047 Uiso 1 1 d R U
H152 H 0.1377 1.3239 0.6880 0.047 Uiso 1 1 d R U
O16 O 0.2801(2) 1.45305(6) 0.66739(17) 0.0349(5) Uani 1 1 d . .
H162 H 0.3078 1.4733 0.6414 0.052 Uiso 1 1 d R U
H161 H 0.2053 1.4631 0.6719 0.052 Uiso 1 1 d R U
O17 O 0.0478(4) 0.62190(10) 0.7333(3) 0.0762(10) Uani 1 1 d . .
H171 H 0.1021 0.6101 0.7850 0.114 Uiso 1 1 d R U
H172 H 0.0270 0.6496 0.7402 0.114 Uiso 1 1 d R U

loop_
_atom_site_aniso_label
_atom_site_aniso_U_11
_atom_site_aniso_U_22
_atom_site_aniso_U_33
_atom_site_aniso_U_23
_atom_site_aniso_U_13
_atom_site_aniso_U_12
C1 0.0186(13) 0.0196(13) 0.0204(16) -0.0011(11) 0.0094(12) 0.0011(11)
C2 0.0230(14) 0.0172(13) 0.040(2) 0.0047(13) 0.0167(15) 0.0022(11)
C3 0.0205(14) 0.0227(14) 0.041(2) 0.0023(13) 0.0187(15) -0.0013(12)
C4 0.0165(13) 0.0191(13) 0.0265(17) -0.0012(11) 0.0116(13) 0.0021(11)
C5 0.0195(13) 0.0158(12) 0.0246(17) 0.0002(11) 0.0117(13) 0.0019(11)
C6 0.0178(13) 0.0199(13) 0.0219(16) -0.0013(11) 0.0108(13) -0.0001(11)
C7 0.0246(15) 0.0186(13) 0.0280(18) 0.0017(12) 0.0151(14) 0.0032(11)
C8 0.0182(14) 0.0240(14) 0.0228(17) -0.0039(12) 0.0103(13) 0.0010(11)
C9 0.0240(15) 0.0171(13) 0.0313(18) -0.0032(12) 0.0187(14) -0.0004(11)
C10 0.0181(13) 0.0230(13) 0.0260(17) -0.0009(12) 0.0103(13) 0.0014(11)
C11 0.0225(15) 0.0247(14) 0.0318(19) 0.0089(13) 0.0105(14) 0.0015(12)
C12 0.0223(14) 0.0314(15) 0.0342(19) 0.0041(13) 0.0185(14) 0.0005(12)
C13 0.0180(13) 0.0263(14) 0.0277(18) 0.0001(12) 0.0117(13) 0.0017(12)
C14 0.0201(14) 0.0215(13) 0.0278(18) 0.0042(12) 0.0114(13) 0.0019(11)
C15 0.0164(13) 0.0242(14) 0.0230(17) -0.0001(12) 0.0105(13) -0.0006(11)
C16 0.0214(15) 0.0214(14) 0.038(2) 0.0062(13) 0.0170(15) 0.0000(12)
C17 0.0207(15) 0.0310(16) 0.0325(19) -0.0013(14) 0.0121(14) 0.0034(13)
C18 0.0190(14) 0.0258(14) 0.0234(17) -0.0027(12) 0.0101(13) -0.0016(12)
C19 0.0220(15) 0.0230(14) 0.0330(19) -0.0042(13) 0.0053(14) -0.0024(12)
C20 0.0229(15) 0.0191(14) 0.038(2) -0.0022(13) 0.0073(15) 0.0012(12)
C21 0.0284(16) 0.0179(13) 0.0315(19) -0.0024(13) 0.0083(15) -0.0053(12)
C22 0.062(2) 0.0290(17) 0.072(3) -0.0207(18) 0.049(2) -0.0135(17)
C23 0.068(3) 0.0255(16) 0.086(3) -0.0186(18) 0.059(3) -0.0167(17)
C24 0.0402(18) 0.0209(14) 0.043(2) -0.0058(14) 0.0229(17) -0.0077(13)
C25 0.047(2) 0.0226(15) 0.045(2) -0.0055(14) 0.0287(18) -0.0015(14)
C26 0.0426(18) 0.0218(14) 0.042(2) -0.0002(14) 0.0266(17) -0.0039(14)
C27 0.049(2) 0.0201(14) 0.040(2) -0.0057(13) 0.0284(18) -0.0061(14)
C28 0.052(2) 0.0236(16) 0.081(3) -0.0140(17) 0.046(2) -0.0074(15)
C29 0.050(2) 0.0276(16) 0.072(3) -0.0141(17) 0.041(2) -0.0130(16)
C30 0.054(2) 0.0192(14) 0.037(2) -0.0086(13) 0.0296(18) -0.0088(14)
C31 0.048(2) 0.0223(15) 0.047(2) -0.0027(14) 0.0333(19) -0.0017(14)
C32 0.0434(19) 0.0257(15) 0.043(2) -0.0044(14) 0.0265(18) -0.0072(14)
C33 0.050(2) 0.0237(15) 0.041(2) -0.0065(14) 0.0336(18) -0.0072(14)
C34 0.086(3) 0.0296(17) 0.053(3) -0.0143(16) 0.054(2) -0.0163(18)
C35 0.0357(17) 0.0227(14) 0.0255(18) -0.0022(12) 0.0147(15) -0.0010(13)
C36 0.064(2) 0.0253(15) 0.035(2) -0.0011(14) 0.0312(19) 0.0002(15)
C37 0.0374(17) 0.0191(13) 0.0272(18) -0.0053(12) 0.0172(15) -0.0025(13)
C38 0.047(2) 0.0234(15) 0.030(2) -0.0072(13) 0.0033(17) -0.0075(14)
C39 0.050(2) 0.0197(14) 0.031(2) -0.0001(13) 0.0076(17) -0.0017(14)
C40 0.0322(16) 0.0218(15) 0.0240(17) -0.0030(12) 0.0139(14) -0.0049(12)
C41 0.055(2) 0.0266(15) 0.025(2) -0.0084(14) 0.0055(17) -0.0011(15)
C42 0.055(2) 0.0248(15) 0.028(2) -0.0003(13) 0.0092(18) 0.0044(15)
Cd1 0.01646(10) 0.01863(10) 0.02760(12) 0.00197(8) 0.01125(9) 0.00365(8)
Cd2 0.02021(10) 0.01412(9) 0.02885(13) -0.00215(8) 0.01384(10) -0.00043(8)
Cd3 0.01938(10) 0.01800(10) 0.03097(13) 0.00021(9) 0.00966(10) 0.00002(8)
N1 0.0265(13) 0.0150(11) 0.0321(16) -0.0025(10) 0.0089(12) -0.0019(10)
N2 0.0211(12) 0.0201(11) 0.0279(15) -0.0002(10) 0.0069(11) 0.0012(10)
N3 0.0207(12) 0.0185(11) 0.0333(16) -0.0017(10) 0.0071(12) 0.0002(9)
N4 0.0516(17) 0.0162(11) 0.0419(18) -0.0057(11) 0.0331(15) -0.0076(11)
N5 0.0434(15) 0.0194(12) 0.0377(17) -0.0056(11) 0.0268(14) -0.0065(11)
N6 0.075(2) 0.0263(14) 0.045(2) -0.0073(13) 0.0416(18) -0.0132(14)
N7 0.0375(14) 0.0164(11) 0.0276(15) -0.0040(10) 0.0165(13) -0.0019(10)
N8 0.0453(16) 0.0211(12) 0.0282(16) -0.0027(11) 0.0190(14) -0.0013(11)
N9 0.0659(19) 0.0209(13) 0.0420(19) -0.0035(12) 0.0340(17) -0.0059(13)
O1 0.0254(10) 0.0308(11) 0.0258(12) -0.0038(9) 0.0125(10) 0.0078(9)
O2 0.0530(15) 0.0723(17) 0.0311(15) 0.0130(13) 0.0210(13) 0.0440(14)
O3 0.0205(10) 0.0237(10) 0.0591(16) 0.0064(10) 0.0254(11) 0.0037(8)
O4 0.0262(11) 0.0204(10) 0.0540(16) 0.0058(10) 0.0231(11) 0.0068(8)
O5 0.0328(11) 0.0256(10) 0.0446(15) 0.0111(10) 0.0244(11) 0.0023(9)
O6 0.0221(11) 0.0288(11) 0.0713(18) 0.0106(11) 0.0276(12) 0.0044(9)
O7 0.0229(10) 0.0346(11) 0.0391(14) 0.0143(10) 0.0136(11) 0.0001(9)
O8 0.0196(10) 0.0367(11) 0.0435(15) 0.0097(10) 0.0181(10) 0.0045(9)
O9 0.0380(13) 0.0416(13) 0.0408(15) -0.0023(11) 0.0203(12) 0.0106(10)
O10 0.0266(11) 0.0454(13) 0.0383(15) 0.0124(11) 0.0161(11) 0.0146(10)
O11 0.0241(11) 0.0304(11) 0.0668(18) 0.0039(11) 0.0288(12) 0.0027(9)
O12 0.0370(14) 0.0559(16) 0.087(2) 0.0375(15) 0.0372(15) 0.0243(12)
O13 0.0483(14) 0.0444(13) 0.0326(15) -0.0025(11) 0.0126(12) 0.0004(11)
O14 0.0585(15) 0.0273(11) 0.0348(14) 0.0051(10) 0.0258(13) 0.0143(10)
O15 0.0266(11) 0.0249(10) 0.0417(14) 0.0022(9) 0.0154(11) 0.0052(9)
O16 0.0293(11) 0.0227(10) 0.0596(17) -0.0017(10) 0.0266(12) 0.0000(9)
O17 0.098(2) 0.0532(17) 0.115(3) -0.0270(17) 0.081(2) -0.0130(16)

loop_
_atom_type_symbol
_atom_type_description
_atom_type_scat_dispersion_real
_atom_type_scat_dispersion_imag
_atom_type_scat_source
C C 0.0033 0.0016 'International Tables Vol C Tables 4.2.6.8 and 6.1.1.4'
H H 0.0000 0.0000 'International Tables Vol C Tables 4.2.6.8 and 6.1.1.4'
Cd Cd -0.8075 1.2024 'International Tables Vol C Tables 4.2.6.8 and 6.1.1.4'
N N 0.0061 0.0033 'International Tables Vol C Tables 4.2.6.8 and 6.1.1.4'
O O 0.0106 0.0060 'International Tables Vol C Tables 4.2.6.8 and 6.1.1.4'

loop_
_geom_angle_atom_site_label_1
_geom_angle_atom_site_label_2
_geom_angle_atom_site_label_3
_geom_angle
_geom_angle_site_symmetry_1
_geom_angle_site_symmetry_3
C2 C1 C6 118.9(2) . .
C2 C1 C7 116.4(2) . .
C6 C1 C7 124.8(2) . .
C3 C2 C1 121.2(3) . .
C3 C2 H2 119.4 . .
C1 C2 H2 119.4 . .
C2 C3 C4 120.7(3) . .
C2 C3 H3 119.6 . .
C4 C3 H3 119.6 . .
C5 C4 C3 118.6(2) . .
C5 C4 C8 122.2(2) . .
C3 C4 C8 119.3(2) . .
C4 C5 C6 121.3(2) . .
C4 C5 H5 119.4 . .
C6 C5 H5 119.4 . .
C5 C6 C1 119.3(2) . .
C5 C6 C9 119.2(2) . .
C1 C6 C9 121.4(2) . .
O2 C7 O1 123.1(3) . .
O2 C7 C1 116.9(3) . .
O1 C7 C1 119.8(3) . .
O4 C8 O3 121.2(2) . .
O4 C8 C4 121.8(2) . .
O3 C8 C4 117.0(2) . .
O6 C9 O5 120.4(2) . .
O6 C9 C6 121.0(2) . .
O5 C9 C6 118.5(2) . .
C11 C10 C15 119.6(2) . .
C11 C10 C16 116.2(2) . .
C15 C10 C16 124.2(2) . .
C12 C11 C10 120.9(3) . .
C12 C11 H11 119.6 . .
C10 C11 H11 119.6 . .
C11 C12 C13 120.0(3) . .
C11 C12 H12 120.0 . .
C13 C12 H12 120.0 . .
C14 C13 C12 119.0(3) . .
C14 C13 C17 121.9(3) . .
C12 C13 C17 119.0(3) . .
C13 C14 C15 121.9(3) . .
C13 C14 H14 119.1 . .
C15 C14 H14 119.1 . .
C14 C15 C10 118.5(2) . .
C14 C15 C18 119.9(2) . .
C10 C15 C18 121.5(2) . .
O9 C16 O10 122.9(3) . .
O9 C16 C10 119.1(3) . .
O10 C16 C10 117.8(3) . .
O9 C16 Cd3 64.85(16) . .
O10 C16 Cd3 58.95(15) . .
C10 C16 Cd3 174.1(2) . .
O12 C17 O11 121.0(3) . .
O12 C17 C13 120.2(3) . .
O11 C17 C13 118.7(3) . .
O8 C18 O7 122.3(3) . .
O8 C18 C15 118.1(3) . .
O7 C18 C15 119.6(2) . .
N2 C19 N1 110.7(3) . .
N2 C19 H19 124.6 . .
N1 C19 H19 124.6 . .
N3 C20 N1 110.3(3) . .
N3 C20 H20 124.9 . .
N1 C20 H20 124.9 . .
C22 C21 C26 121.4(3) . .
C22 C21 N1 118.4(3) . .
C26 C21 N1 120.1(3) . .
C21 C22 C23 118.5(3) . .
C21 C22 H22 120.7 . .
C23 C22 H22 120.7 . .
C24 C23 C22 121.7(3) . .
C24 C23 H23 119.1 . .
C22 C23 H23 119.1 . .
C23 C24 C25 118.2(3) . .
C23 C24 C27 119.4(3) . .
C25 C24 C27 122.4(3) . .
C24 C25 C26 120.6(3) . .
C24 C25 H25 119.7 . .
C26 C25 H25 119.7 . .
C21 C26 C25 119.4(3) . .
C21 C26 H26 120.3 . .
C25 C26 H26 120.3 . .
C28 C27 C32 117.7(3) . .
C28 C27 C24 119.9(3) . .
C32 C27 C24 122.4(3) . .
C29 C28 C27 121.5(3) . .
C29 C28 H28 119.2 . .
C27 C28 H28 119.2 . .
C28 C29 C30 119.5(3) . .
C28 C29 H29 120.3 . .
C30 C29 H29 120.3 . .
C29 C30 C31 120.8(3) . .
C29 C30 N4 118.1(3) . .
C31 C30 N4 121.1(3) . .
C30 C31 C32 118.7(3) . .
C30 C31 H31 120.6 . .
C32 C31 H31 120.6 . .
C31 C32 C27 121.5(3) . .
C31 C32 H32 119.2 . .
C27 C32 H32 119.2 . .
N5 C33 N4 110.1(3) . .
N5 C33 H33 125.0 . .
N4 C33 H33 125.0 . .
N6 C34 N4 111.6(3) . .
N6 C34 H34 124.2 . .
N4 C34 H34 124.2 . .
N8 C35 N7 109.7(3) . .
N8 C35 H35 125.1 . .
N7 C35 H35 125.1 . .
N9 C36 N7 111.2(3) . .
N9 C36 H36 124.4 . .
N7 C36 H36 124.4 . .
C38 C37 C42 120.5(3) . .
C38 C37 N7 119.0(3) . .
C42 C37 N7 120.5(3) . .
C37 C38 C39 119.3(3) . .
C37 C38 H38 120.3 . .
C39 C38 H38 120.3 . .
C40 C39 C38 122.0(3) . .
C40 C39 H39 119.0 . .
C38 C39 H39 119.0 . .
C39 C40 C41 116.9(3) . .
C39 C40 C40 121.1(3) . 3_687
C41 C40 C40 122.0(4) . 3_687
C40 C41 C42 121.9(3) . .
C40 C41 H41 119.1 . .
C42 C41 H41 119.1 . .
C37 C42 C41 119.4(3) . .
C37 C42 H42 120.3 . .
C41 C42 H42 120.3 . .
O3 Cd1 O1 100.40(8) 3_666 .
O3 Cd1 O13 91.03(9) 3_666 .
O1 Cd1 O13 164.94(7) . .
O3 Cd1 N2 150.23(8) 3_666 .
O1 Cd1 N2 83.37(8) . .
O13 Cd1 N2 81.86(8) . .
O3 Cd1 O6 82.20(7) 3_666 3_566
O1 Cd1 O6 99.65(8) . 3_566
O13 Cd1 O6 91.54(9) . 3_566
N2 Cd1 O6 126.62(8) . 3_566
O3 Cd1 O5 131.29(7) 3_666 3_566
O1 Cd1 O5 75.77(8) . 3_566
O13 Cd1 O5 103.98(8) . 3_566
N2 Cd1 O5 78.39(7) . 3_566
O6 Cd1 O5 51.89(6) 3_566 3_566
N5 Cd2 N8 164.89(9) . .
N5 Cd2 O14 82.86(9) . .
N8 Cd2 O14 83.48(9) . .
N5 Cd2 O8 99.24(9) . .
N8 Cd2 O8 88.84(9) . .
O14 Cd2 O8 147.33(8) . .
N5 Cd2 O11 105.04(9) . 1_455
N8 Cd2 O11 88.76(9) . 1_455
O14 Cd2 O11 130.27(8) . 1_455
O8 Cd2 O11 81.01(7) . 1_455
N5 Cd2 O12 86.38(10) . 1_455
N8 Cd2 O12 97.71(10) . 1_455
O14 Cd2 O12 80.50(8) . 1_455
O8 Cd2 O12 132.09(7) . 1_455
O11 Cd2 O12 51.96(7) 1_455 1_455
N5 Cd2 O7 85.13(8) . .
N8 Cd2 O7 89.79(9) . .
O14 Cd2 O7 95.55(8) . .
O8 Cd2 O7 52.58(7) . .
O11 Cd2 O7 133.59(7) 1_455 .
O12 Cd2 O7 171.03(8) 1_455 .
O16 Cd3 N3 154.98(8) . 3_576
O16 Cd3 O15 92.56(8) . .
N3 Cd3 O15 84.14(9) 3_576 .
O16 Cd3 O10 123.07(8) . .
N3 Cd3 O10 79.83(9) 3_576 .
O15 Cd3 O10 116.84(7) . .
O16 Cd3 O5 93.99(8) . 1_565
N3 Cd3 O5 74.36(8) 3_576 1_565
O15 Cd3 O5 141.75(7) . 1_565
O10 Cd3 O5 90.38(8) . 1_565
O16 Cd3 O9 89.20(8) . .
N3 Cd3 O9 114.32(8) 3_576 .
O15 Cd3 O9 79.17(8) . .
O10 Cd3 O9 54.59(8) . .
O5 Cd3 O9 138.50(8) 1_565 .
O16 Cd3 C16 109.37(9) . .
N3 Cd3 C16 95.65(9) 3_576 .
O15 Cd3 C16 96.48(8) . .
O10 Cd3 C16 27.59(9) . .
O5 Cd3 C16 116.51(9) 1_565 .
O9 Cd3 C16 27.24(9) . .
C20 N1 C19 105.0(2) . .
C20 N1 C21 127.7(2) . .
C19 N1 C21 127.1(2) . .
C19 N2 N3 106.2(2) . .
C19 N2 Cd1 137.3(2) . .
N3 N2 Cd1 115.30(16) . .
C20 N3 N2 107.8(2) . .
C20 N3 Cd3 127.1(2) . 3_576
N2 N3 Cd3 123.87(16) . 3_576
C33 N4 C34 104.4(2) . .
C33 N4 C30 130.3(3) . .
C34 N4 C30 125.2(3) . .
C33 N5 N6 108.3(2) . .
C33 N5 Cd2 129.4(2) . .
N6 N5 Cd2 120.62(18) . .
C34 N6 N5 105.5(3) . .
C35 N7 C36 105.0(2) . .
C35 N7 C37 127.7(3) . .
C36 N7 C37 126.7(3) . .
C35 N8 N9 108.0(2) . .
C35 N8 Cd2 130.3(2) . .
N9 N8 Cd2 119.20(18) . .
C36 N9 N8 106.1(3) . .
C7 O1 Cd1 140.57(18) . .
C8 O3 Cd1 103.05(16) . 3_666
C9 O5 Cd3 142.9(2) . 1_545
C9 O5 Cd1 91.43(16) . 3_566
Cd3 O5 Cd1 100.56(8) 1_545 3_566
C9 O6 Cd1 96.19(17) . 3_566
C18 O7 Cd2 86.04(16) . .
C18 O8 Cd2 98.28(18) . .
C16 O9 Cd3 87.91(19) . .
C16 O10 Cd3 93.46(19) . .
C17 O11 Cd2 98.46(18) . 1_655
C17 O12 Cd2 88.46(18) . 1_655
Cd1 O13 H131 119.2 . .
Cd1 O13 H132 100.9 . .
H131 O13 H132 110.4 . .
Cd2 O14 H141 119.2 . .
Cd2 O14 H142 124.3 . .
H141 O14 H142 109.5 . .
Cd3 O15 H151 102.9 . .
Cd3 O15 H152 112.7 . .
H151 O15 H152 109.5 . .
Cd3 O16 H162 112.9 . .
Cd3 O16 H161 107.7 . .
H162 O16 H161 109.5 . .
H171 O17 H172 109.2 . .

loop_
_geom_bond_atom_site_label_1
_geom_bond_atom_site_label_2
_geom_bond_distance
_geom_bond_site_symmetry_2
C1 C2 1.384(4) .
C1 C6 1.410(4) .
C1 C7 1.506(4) .
C2 C3 1.370(4) .
C2 H2 0.9300 .
C3 C4 1.398(4) .
C3 H3 0.9300 .
C4 C5 1.384(4) .
C4 C8 1.507(4) .
C5 C6 1.395(4) .
C5 H5 0.9300 .
C6 C9 1.504(4) .
C7 O2 1.231(4) .
C7 O1 1.266(4) .
C8 O4 1.245(3) .
C8 O3 1.267(3) .
C9 O6 1.239(3) .
C9 O5 1.266(3) .
C10 C11 1.388(4) .
C10 C15 1.409(4) .
C10 C16 1.507(4) .
C11 C12 1.381(4) .
C11 H11 0.9300 .
C12 C13 1.397(4) .
C12 H12 0.9300 .
C13 C14 1.384(4) .
C13 C17 1.501(4) .
C14 C15 1.386(4) .
C14 H14 0.9300 .
C15 C18 1.509(4) .
C16 O9 1.242(4) .
C16 O10 1.258(4) .
C16 Cd3 2.711(3) .
C17 O12 1.236(4) .
C17 O11 1.254(4) .
C18 O8 1.252(3) .
C18 O7 1.256(3) .
C19 N2 1.304(4) .
C19 N1 1.358(4) .
C19 H19 0.9300 .
C20 N3 1.299(3) .
C20 N1 1.347(4) .
C20 H20 0.9300 .
C21 C22 1.368(5) .
C21 C26 1.373(4) .
C21 N1 1.443(3) .
C22 C23 1.389(4) .
C22 H22 0.9300 .
C23 C24 1.383(5) .
C23 H23 0.9300 .
C24 C25 1.387(4) .
C24 C27 1.487(4) .
C25 C26 1.390(4) .
C25 H25 0.9300 .
C26 H26 0.9300 .
C27 C28 1.388(5) .
C27 C32 1.391(4) .
C28 C29 1.373(4) .
C28 H28 0.9300 .
C29 C30 1.377(5) .
C29 H29 0.9300 .
C30 C31 1.380(4) .
C30 N4 1.440(3) .
C31 C32 1.386(4) .
C31 H31 0.9300 .
C32 H32 0.9300 .
C33 N5 1.301(4) .
C33 N4 1.345(4) .
C33 H33 0.9300 .
C34 N6 1.299(4) .
C34 N4 1.357(4) .
C34 H34 0.9300 .
C35 N8 1.300(4) .
C35 N7 1.359(4) .
C35 H35 0.9300 .
C36 N9 1.294(4) .
C36 N7 1.361(4) .
C36 H36 0.9300 .
C37 C38 1.369(4) .
C37 C42 1.370(4) .
C37 N7 1.437(3) .
C38 C39 1.389(4) .
C38 H38 0.9300 .
C39 C40 1.383(4) .
C39 H39 0.9300 .
C40 C41 1.385(4) .
C40 C40 1.493(5) 3_687
C41 C42 1.386(4) .
C41 H41 0.9300 .
C42 H42 0.9300 .
Cd1 O3 2.2357(19) 3_666
Cd1 O1 2.258(2) .
Cd1 O13 2.360(3) .
Cd1 N2 2.373(2) .
Cd1 O6 2.440(2) 3_566
Cd1 O5 2.526(2) 3_566
Cd2 N5 2.278(2) .
Cd2 N8 2.294(3) .
Cd2 O14 2.319(2) .
Cd2 O8 2.335(2) .
Cd2 O11 2.354(2) 1_455
Cd2 O12 2.574(2) 1_455
Cd2 O7 2.595(2) .
Cd3 O16 2.245(2) .
Cd3 N3 2.302(2) 3_576
Cd3 O15 2.318(2) .
Cd3 O10 2.326(2) .
Cd3 O5 2.382(2) 1_565
Cd3 O9 2.455(2) .
N2 N3 1.386(3) .
N3 Cd3 2.302(2) 3_576
N5 N6 1.377(4) .
N8 N9 1.398(4) .
O3 Cd1 2.2357(19) 3_666
O5 Cd3 2.382(2) 1_545
O5 Cd1 2.526(2) 3_566
O6 Cd1 2.440(2) 3_566
O11 Cd2 2.354(2) 1_655
O12 Cd2 2.574(2) 1_655
O13 H131 0.8500 .
O13 H132 0.8500 .
O14 H141 0.8501 .
O14 H142 0.8499 .
O15 H151 0.8500 .
O15 H152 0.8501 .
O16 H162 0.8500 .
O16 H161 0.8500 .
O17 H171 0.8499 .
O17 H172 0.8501 .
